data_4079541
loop_
_publ_author_name
'Mo, Zhenbo'
'Chen, Dake'
'Leng, Xuebin'
'Deng, Liang'

_publ_section_title
;
 Intramolecular C(sp3)--H Bond Activation Reactions of Low-Valent Cobalt
 Complexes with Coordination Unsaturation
;
_journal_issue 20
_journal_name_full Organometallics
_journal_page_first 7040
_journal_paper_doi 10.1021/om300804a
_journal_volume 31
_journal_year 2012
_chemical_formula_sum 'C42 H46 Co N4'
_chemical_formula_weight 665.76
_chemical_name_systematic
;
 ? 
;
_space_group_IT_number 15
_symmetry_cell_setting monoclinic
_symmetry_space_group_name_Hall '-C 2yc'
_symmetry_space_group_name_H-M 'C 1 2/c 1'
_atom_sites_solution_hydrogens geom
_atom_sites_solution_primary direct
_atom_sites_solution_secondary difmap
_audit_creation_method SHELXL-97
_cell_angle_alpha 90.00
_cell_angle_beta 101.1740(10)
_cell_angle_gamma 90.00
_cell_formula_units_Z 4
_cell_length_a 8.5981(3)
_cell_length_b 26.6843(11)
_cell_length_c 15.9360(6)
_cell_measurement_reflns_used 7257
_cell_measurement_temperature 173(2)
_cell_measurement_theta_max 55.026
_cell_measurement_theta_min 5.065
_cell_volume 3587.0(2)
_computing_cell_refinement 'Bruker SAINT'
_computing_data_collection 'Bruker APEX2'
_computing_data_reduction 'Bruker SAINT'
_computing_molecular_graphics 'Bruker SHELXTL'
_computing_publication_material 'Bruker SHELXTL'
_computing_structure_refinement 'SHELXL-97 (Sheldrick, 2008)'
_computing_structure_solution 'SHELXS-97 (Sheldrick, 2008)'
_diffrn_ambient_temperature 173(2)
_diffrn_measured_fraction_theta_full 0.996
_diffrn_measured_fraction_theta_max 0.996
_diffrn_measurement_device_type 'Bruker APEX-II CCD'
_diffrn_measurement_method '\f and \w scans'
_diffrn_radiation_monochromator graphite
_diffrn_radiation_source 'fine-focus sealed tube'
_diffrn_radiation_type MoK\a
_diffrn_radiation_wavelength 0.71073
_diffrn_reflns_av_R_equivalents 0.0360
_diffrn_reflns_av_sigmaI/netI 0.0243
_diffrn_reflns_limit_h_max 10
_diffrn_reflns_limit_h_min -10
_diffrn_reflns_limit_k_max 32
_diffrn_reflns_limit_k_min -32
_diffrn_reflns_limit_l_max 17
_diffrn_reflns_limit_l_min -19
_diffrn_reflns_number 21597
_diffrn_reflns_theta_full 26.00
_diffrn_reflns_theta_max 26.00
_diffrn_reflns_theta_min 1.53
_exptl_absorpt_coefficient_mu 0.513
_exptl_absorpt_correction_T_max 0.7456
_exptl_absorpt_correction_T_min 0.6935
_exptl_absorpt_correction_type multi-scan
_exptl_absorpt_process_details sadabs
_exptl_crystal_colour red
_exptl_crystal_density_diffrn 1.233
_exptl_crystal_density_method 'not measured'
_exptl_crystal_description prismatic
_exptl_crystal_F_000 1412
_exptl_crystal_size_max 0.175
_exptl_crystal_size_mid 0.111
_exptl_crystal_size_min 0.056
_refine_diff_density_max 0.328
_refine_diff_density_min -0.246
_refine_diff_density_rms 0.062
_refine_ls_extinction_expression Fc^*^=kFc[1+0.001xFc^2^\l^3^/sin(2\q)]^-1/4^
_refine_ls_extinction_method SHELXL
_refine_ls_goodness_of_fit_ref 1.070
_refine_ls_hydrogen_treatment constr
_refine_ls_matrix_type full
_refine_ls_number_parameters 219
_refine_ls_number_reflns 3516
_refine_ls_number_restraints 0
_refine_ls_restrained_S_all 1.070
_refine_ls_R_factor_all 0.0441
_refine_ls_R_factor_gt 0.0341
_refine_ls_shift/su_max 0.012
_refine_ls_shift/su_mean 0.000
_refine_ls_structure_factor_coef Fsqd
_refine_ls_weighting_details 'calc w=1/[\s^2^(Fo^2^)+(0.0439P)^2^+4.3811P] where P=(Fo^2^+2Fc^2^)/3'
_refine_ls_weighting_scheme calc
_refine_ls_wR_factor_gt 0.0877
_refine_ls_wR_factor_ref 0.0939
_reflns_number_gt 2998
_reflns_number_total 3516
_reflns_threshold_expression >2sigma(I)
_cod_data_source_file om300804a_si_002.cif
_cod_data_source_block 4
_cod_depositor_comments
;
The following automatic conversions were performed:

'_symmetry_cell_setting' value 'Monoclinic' changed to 'monoclinic'
according to /home/saulius/struct/CIF-dictionaries/cif_core.dic
dictionary named 'cif_core.dic' version 2.4.2 from 2011-04-26.

Automatic conversion script
Id: cif_fix_values 1891 2012-01-12 08:04:46Z andrius 
;
_cod_original_sg_symbol_H-M C2/c
_cod_database_code 4079541

loop_
_space_group_symop_id
_space_group_symop_operation_xyz
1 'x, y, z'
2 '-x, y, -z+1/2'
3 'x+1/2, y+1/2, z'
4 '-x+1/2, y+1/2, -z+1/2'
5 '-x, -y, -z'
6 'x, -y, z-1/2'
7 '-x+1/2, -y+1/2, -z'
8 'x+1/2, -y+1/2, z-1/2'

loop_
_atom_site_label
_atom_site_type_symbol
_atom_site_fract_x
_atom_site_fract_y
_atom_site_fract_z
_atom_site_U_iso_or_equiv
_atom_site_adp_type
_atom_site_occupancy
_atom_site_symmetry_multiplicity
_atom_site_calc_flag
_atom_site_refinement_flags
Co1 Co 0.5000 0.368548(12) 0.7500 0.01900(12) Uani 1 2 d S
N1 N 0.77209(17) 0.40500(6) 0.68929(10) 0.0213(3) Uani 1 1 d .
N2 N 0.71820(18) 0.33113(6) 0.63956(10) 0.0223(3) Uani 1 1 d .
C1 C 0.6637(2) 0.36744(6) 0.68644(11) 0.0204(4) Uani 1 1 d .
C2 C 0.8587(2) 0.34584(7) 0.61494(13) 0.0274(4) Uani 1 1 d .
H2 H 0.9187 0.3268 0.5821 0.033 Uiso 1 1 calc R
C3 C 0.8925(2) 0.39190(7) 0.64637(13) 0.0265(4) Uani 1 1 d .
H3 H 0.9814 0.4118 0.6405 0.032 Uiso 1 1 calc R
C4 C 0.7563(2) 0.44949(7) 0.73812(12) 0.0236(4) Uani 1 1 d .
C5 C 0.7760(2) 0.49676(7) 0.70546(14) 0.0293(4) Uani 1 1 d .
C6 C 0.7454(3) 0.53821(8) 0.75385(15) 0.0365(5) Uani 1 1 d .
H6 H 0.7617 0.5710 0.7339 0.044 Uiso 1 1 calc R
C7 C 0.6922(3) 0.53277(8) 0.82973(16) 0.0378(5) Uani 1 1 d .
C8 C 0.6740(2) 0.48489(8) 0.85985(14) 0.0328(5) Uani 1 1 d .
H8 H 0.6390 0.4812 0.9125 0.039 Uiso 1 1 calc R
C9 C 0.7049(2) 0.44180(7) 0.81604(13) 0.0254(4) Uani 1 1 d .
C10 C 0.6750(2) 0.39076(7) 0.84694(13) 0.0271(4) Uani 1 1 d .
H10A H 0.6389 0.3918 0.9022 0.033 Uiso 1 1 calc R
H10B H 0.7698 0.3690 0.8523 0.033 Uiso 1 1 calc R
C11 C 0.8206(3) 0.50492(8) 0.61946(15) 0.0418(6) Uani 1 1 d .
H11A H 0.9362 0.5038 0.6258 0.063 Uiso 1 1 calc R
H11B H 0.7815 0.5377 0.5969 0.063 Uiso 1 1 calc R
H11C H 0.7730 0.4785 0.5799 0.063 Uiso 1 1 calc R
C12 C 0.6506(3) 0.57804(9) 0.87831(19) 0.0537(7) Uani 1 1 d .
H12A H 0.6668 0.6086 0.8470 0.081 Uiso 1 1 calc R
H12B H 0.7188 0.5789 0.9352 0.081 Uiso 1 1 calc R
H12C H 0.5394 0.5759 0.8841 0.081 Uiso 1 1 calc R
C13 C 0.6449(2) 0.28264(7) 0.62392(12) 0.0230(4) Uani 1 1 d .
C14 C 0.6776(2) 0.24620(7) 0.68755(13) 0.0277(4) Uani 1 1 d .
C15 C 0.6061(3) 0.19949(7) 0.67046(14) 0.0317(5) Uani 1 1 d .
H15 H 0.6298 0.1738 0.7123 0.038 Uiso 1 1 calc R
C16 C 0.5020(2) 0.18911(7) 0.59503(14) 0.0308(5) Uani 1 1 d .
C17 C 0.4700(2) 0.22695(7) 0.53402(13) 0.0298(4) Uani 1 1 d .
H17 H 0.3963 0.2207 0.4825 0.036 Uiso 1 1 calc R
C18 C 0.5430(2) 0.27372(7) 0.54630(12) 0.0261(4) Uani 1 1 d .
C19 C 0.7819(3) 0.25640(9) 0.77278(15) 0.0410(5) Uani 1 1 d .
H19A H 0.7168 0.2682 0.8130 0.061 Uiso 1 1 calc R
H19B H 0.8599 0.2822 0.7663 0.061 Uiso 1 1 calc R
H19C H 0.8370 0.2255 0.7947 0.061 Uiso 1 1 calc R
C20 C 0.4245(3) 0.13836(8) 0.57979(18) 0.0453(6) Uani 1 1 d .
H20A H 0.4905 0.1133 0.6149 0.068 Uiso 1 1 calc R
H20B H 0.4130 0.1295 0.5192 0.068 Uiso 1 1 calc R
H20C H 0.3197 0.1394 0.5953 0.068 Uiso 1 1 calc R
C21 C 0.5138(3) 0.31312(8) 0.47742(14) 0.0403(5) Uani 1 1 d .
H21A H 0.5039 0.3460 0.5033 0.060 Uiso 1 1 calc R
H21B H 0.4156 0.3054 0.4369 0.060 Uiso 1 1 calc R
H21C H 0.6027 0.3137 0.4472 0.060 Uiso 1 1 calc R

loop_
_atom_site_aniso_label
_atom_site_aniso_U_11
_atom_site_aniso_U_22
_atom_site_aniso_U_33
_atom_site_aniso_U_23
_atom_site_aniso_U_13
_atom_site_aniso_U_12
Co1 0.01653(18) 0.01923(18) 0.0225(2) 0.000 0.00700(13) 0.000
N1 0.0194(7) 0.0221(7) 0.0240(8) -0.0004(6) 0.0079(6) -0.0009(6)
N2 0.0217(8) 0.0226(7) 0.0244(8) -0.0025(6) 0.0090(6) -0.0012(6)
C1 0.0196(8) 0.0207(8) 0.0208(9) 0.0009(7) 0.0039(7) 0.0006(7)
C2 0.0231(10) 0.0334(10) 0.0291(11) -0.0028(8) 0.0136(8) 0.0003(8)
C3 0.0203(9) 0.0330(10) 0.0289(10) 0.0009(8) 0.0110(8) -0.0020(8)
C4 0.0170(9) 0.0251(9) 0.0285(10) -0.0044(8) 0.0038(7) -0.0018(7)
C5 0.0275(10) 0.0251(10) 0.0344(11) -0.0019(8) 0.0036(9) -0.0047(8)
C6 0.0366(12) 0.0239(10) 0.0486(14) -0.0050(9) 0.0078(10) -0.0041(9)
C7 0.0313(11) 0.0320(11) 0.0497(14) -0.0156(10) 0.0071(10) -0.0016(9)
C8 0.0272(10) 0.0406(12) 0.0309(11) -0.0105(9) 0.0068(9) -0.0028(9)
C9 0.0176(9) 0.0316(10) 0.0265(10) -0.0063(8) 0.0029(7) -0.0029(7)
C10 0.0229(9) 0.0350(10) 0.0244(10) 0.0003(8) 0.0071(8) -0.0029(8)
C11 0.0559(15) 0.0287(11) 0.0429(14) 0.0034(9) 0.0150(11) -0.0088(10)
C12 0.0578(16) 0.0397(13) 0.0658(18) -0.0237(12) 0.0173(14) -0.0021(12)
C13 0.0240(9) 0.0216(9) 0.0255(10) -0.0027(7) 0.0101(8) 0.0015(7)
C14 0.0276(10) 0.0291(10) 0.0275(11) 0.0006(8) 0.0078(8) 0.0018(8)
C15 0.0380(12) 0.0244(10) 0.0354(12) 0.0041(8) 0.0135(9) 0.0017(8)
C16 0.0321(11) 0.0257(10) 0.0382(12) -0.0067(8) 0.0153(9) -0.0024(8)
C17 0.0302(10) 0.0321(10) 0.0276(11) -0.0105(8) 0.0070(8) 0.0000(8)
C18 0.0295(10) 0.0257(9) 0.0242(10) -0.0040(8) 0.0083(8) 0.0039(8)
C19 0.0477(14) 0.0378(12) 0.0328(12) 0.0045(10) -0.0038(10) -0.0015(10)
C20 0.0495(14) 0.0305(12) 0.0577(16) -0.0061(11) 0.0147(12) -0.0112(10)
C21 0.0569(15) 0.0336(11) 0.0276(12) -0.0010(9) 0.0013(10) 0.0007(10)

loop_
_atom_type_symbol
_atom_type_description
_atom_type_scat_dispersion_real
_atom_type_scat_dispersion_imag
_atom_type_scat_source
C C 0.0033 0.0016 'International Tables Vol C Tables 4.2.6.8 and 6.1.1.4'
H H 0.0000 0.0000 'International Tables Vol C Tables 4.2.6.8 and 6.1.1.4'
N N 0.0061 0.0033 'International Tables Vol C Tables 4.2.6.8 and 6.1.1.4'
Co Co 0.3494 0.9721 'International Tables Vol C Tables 4.2.6.8 and 6.1.1.4'

loop_
_geom_angle_atom_site_label_1
_geom_angle_atom_site_label_2
_geom_angle_atom_site_label_3
_geom_angle
_geom_angle_site_symmetry_1
_geom_angle_site_symmetry_3
C1 Co1 C1 178.21(11) . 2_656
C1 Co1 C10 83.85(8) . .
C1 Co1 C10 96.68(8) 2_656 .
C1 Co1 C10 96.68(8) . 2_656
C1 Co1 C10 83.85(8) 2_656 2_656
C10 Co1 C10 145.98(12) 2_656 .
C1 N1 C3 111.58(15) . .
C1 N1 C4 119.22(14) . .
C3 N1 C4 129.05(15) . .
C1 N2 C2 111.27(15) . .
C1 N2 C13 123.29(15) . .
C2 N2 C13 125.28(15) . .
N1 C1 Co1 123.15(13) . .
N2 C1 Co1 132.68(13) . .
N2 C1 N1 103.62(15) . .
N2 C2 H2 126.6 . .
C3 C2 N2 106.86(16) . .
C3 C2 H2 126.6 . .
N1 C3 H3 126.7 . .
C2 C3 N1 106.66(16) . .
C2 C3 H3 126.7 . .
C5 C4 N1 121.02(17) . .
C5 C4 C9 122.97(18) . .
C9 C4 N1 115.73(16) . .
C4 C5 C6 117.46(19) . .
C4 C5 C11 122.89(18) . .
C6 C5 C11 119.58(19) . .
C5 C6 H6 119.1 . .
C7 C6 C5 121.9(2) . .
C7 C6 H6 119.1 . .
C6 C7 C8 118.66(19) . .
C6 C7 C12 121.0(2) . .
C8 C7 C12 120.3(2) . .
C7 C8 H8 118.6 . .
C7 C8 C9 122.7(2) . .
C9 C8 H8 118.6 . .
C4 C9 C10 121.87(17) . .
C8 C9 C4 116.25(18) . .
C8 C9 C10 121.75(18) . .
Co1 C10 H10A 111.9 . .
Co1 C10 H10B 111.9 . .
C9 C10 Co1 99.55(13) . .
C9 C10 H10A 111.9 . .
C9 C10 H10B 111.9 . .
H10A C10 H10B 109.6 . .
C5 C11 H11A 109.5 . .
C5 C11 H11B 109.5 . .
C5 C11 H11C 109.5 . .
H11A C11 H11B 109.5 . .
H11A C11 H11C 109.5 . .
H11B C11 H11C 109.5 . .
C7 C12 H12A 109.5 . .
C7 C12 H12B 109.5 . .
C7 C12 H12C 109.5 . .
H12A C12 H12B 109.5 . .
H12A C12 H12C 109.5 . .
H12B C12 H12C 109.5 . .
C14 C13 N2 118.76(17) . .
C18 C13 N2 119.14(17) . .
C18 C13 C14 122.09(18) . .
C13 C14 C19 122.22(18) . .
C15 C14 C13 117.55(19) . .
C15 C14 C19 120.21(18) . .
C14 C15 H15 118.8 . .
C16 C15 C14 122.48(19) . .
C16 C15 H15 118.8 . .
C15 C16 C17 118.01(18) . .
C15 C16 C20 120.8(2) . .
C17 C16 C20 121.2(2) . .
C16 C17 H17 119.0 . .
C16 C17 C18 121.95(19) . .
C18 C17 H17 119.0 . .
C13 C18 C17 117.84(18) . .
C13 C18 C21 121.09(18) . .
C17 C18 C21 121.07(19) . .
C14 C19 H19A 109.5 . .
C14 C19 H19B 109.5 . .
C14 C19 H19C 109.5 . .
H19A C19 H19B 109.5 . .
H19A C19 H19C 109.5 . .
H19B C19 H19C 109.5 . .
C16 C20 H20A 109.5 . .
C16 C20 H20B 109.5 . .
C16 C20 H20C 109.5 . .
H20A C20 H20B 109.5 . .
H20A C20 H20C 109.5 . .
H20B C20 H20C 109.5 . .
C18 C21 H21A 109.5 . .
C18 C21 H21B 109.5 . .
C18 C21 H21C 109.5 . .
H21A C21 H21B 109.5 . .
H21A C21 H21C 109.5 . .
H21B C21 H21C 109.5 . .

loop_
_geom_bond_atom_site_label_1
_geom_bond_atom_site_label_2
_geom_bond_distance
_geom_bond_site_symmetry_2
Co1 C1 1.8866(17) 2_656
Co1 C1 1.8866(17) .
Co1 C10 2.025(2) .
Co1 C10 2.0253(19) 2_656
N1 C1 1.364(2) .
N1 C3 1.391(2) .
N1 C4 1.440(2) .
N2 C1 1.361(2) .
N2 C2 1.397(2) .
N2 C13 1.440(2) .
C2 H2 0.9500 .
C2 C3 1.338(3) .
C3 H3 0.9500 .
C4 C5 1.388(3) .
C4 C9 1.411(3) .
C5 C6 1.402(3) .
C5 C11 1.509(3) .
C6 H6 0.9500 .
C6 C7 1.381(3) .
C7 C8 1.384(3) .
C7 C12 1.514(3) .
C8 H8 0.9500 .
C8 C9 1.397(3) .
C9 C10 1.488(3) .
C10 H10A 0.9900 .
C10 H10B 0.9900 .
C11 H11A 0.9800 .
C11 H11B 0.9800 .
C11 H11C 0.9800 .
C12 H12A 0.9800 .
C12 H12B 0.9800 .
C12 H12C 0.9800 .
C13 C14 1.394(3) .
C13 C18 1.391(3) .
C14 C15 1.393(3) .
C14 C19 1.500(3) .
C15 H15 0.9500 .
C15 C16 1.380(3) .
C16 C17 1.392(3) .
C16 C20 1.508(3) .
C17 H17 0.9500 .
C17 C18 1.393(3) .
C18 C21 1.506(3) .
C19 H19A 0.9800 .
C19 H19B 0.9800 .
C19 H19C 0.9800 .
C20 H20A 0.9800 .
C20 H20B 0.9800 .
C20 H20C 0.9800 .
C21 H21A 0.9800 .
C21 H21B 0.9800 .
C21 H21C 0.9800 .

loop_
_geom_torsion_atom_site_label_1
_geom_torsion_atom_site_label_2
_geom_torsion_atom_site_label_3
_geom_torsion_atom_site_label_4
_geom_torsion
_geom_torsion_site_symmetry_1
N1 C4 C5 C6 174.70(17) .
N1 C4 C5 C11 -2.3(3) .
N1 C4 C9 C8 -173.86(16) .
N1 C4 C9 C10 2.2(3) .
N2 C2 C3 N1 -0.4(2) .
N2 C13 C14 C15 -179.51(16) .
N2 C13 C14 C19 2.3(3) .
N2 C13 C18 C17 -178.09(16) .
N2 C13 C18 C21 2.5(3) .
C1 Co1 C1 N1 -152.65(14) 2_656
C1 Co1 C1 N2 17.42(18) 2_656
C1 Co1 C10 C9 -112.03(12) 2_656
C1 Co1 C10 C9 69.69(12) .
C1 N1 C3 C2 0.9(2) .
C1 N1 C4 C5 -135.86(19) .
C1 N1 C4 C9 38.2(2) .
C1 N2 C2 C3 -0.2(2) .
C1 N2 C13 C14 -80.3(2) .
C1 N2 C13 C18 99.3(2) .
C2 N2 C1 Co1 -170.74(15) .
C2 N2 C1 N1 0.7(2) .
C2 N2 C13 C14 94.7(2) .
C2 N2 C13 C18 -85.7(2) .
C3 N1 C1 Co1 171.53(13) .
C3 N1 C1 N2 -1.0(2) .
C3 N1 C4 C5 48.9(3) .
C3 N1 C4 C9 -137.03(19) .
C4 N1 C1 Co1 -4.5(2) .
C4 N1 C1 N2 -177.00(15) .
C4 N1 C3 C2 176.42(18) .
C4 C5 C6 C7 -2.2(3) .
C4 C9 C10 Co1 -61.20(19) .
C5 C4 C9 C8 0.1(3) .
C5 C4 C9 C10 176.11(18) .
C5 C6 C7 C8 2.2(3) .
C5 C6 C7 C12 -176.4(2) .
C6 C7 C8 C9 -1.0(3) .
C7 C8 C9 C4 -0.1(3) .
C7 C8 C9 C10 -176.17(19) .
C8 C9 C10 Co1 114.62(18) .
C9 C4 C5 C6 1.1(3) .
C9 C4 C5 C11 -175.89(19) .
C10 Co1 C1 N1 -45.43(15) .
C10 Co1 C1 N1 100.33(16) 2_656
C10 Co1 C1 N2 124.64(19) .
C10 Co1 C1 N2 -89.60(18) 2_656
C10 Co1 C10 C9 -23.15(10) 2_656
C11 C5 C6 C7 174.8(2) .
C12 C7 C8 C9 177.6(2) .
C13 N2 C1 Co1 4.9(3) .
C13 N2 C1 N1 176.31(16) .
C13 N2 C2 C3 -175.70(18) .
C13 C14 C15 C16 -2.1(3) .
C14 C13 C18 C17 1.4(3) .
C14 C13 C18 C21 -177.92(19) .
C14 C15 C16 C17 0.7(3) .
C14 C15 C16 C20 -178.8(2) .
C15 C16 C17 C18 1.8(3) .
C16 C17 C18 C13 -2.9(3) .
C16 C17 C18 C21 176.48(19) .
C18 C13 C14 C15 0.9(3) .
C18 C13 C14 C19 -177.27(19) .
C19 C14 C15 C16 176.18(19) .
C20 C16 C17 C18 -178.68(19) .
